data_1547666
loop_
_publ_author_name
'Kim, Illan'
'Ko, Kyoung Chul'
'Lee, Woo Ram'
'Cho, Jihee'
'Moon, Jong Hun'
'Moon, Dohyun'
'Sharma, Amit'
'Lee, Jin Yong'
'Kim, Jong Seung'
'Kim, Sanghee'

_publ_section_title
;
 Calix[n]triazoles and Related Conformational Studies.
;
_journal_issue 20
_journal_name_full 'Organic letters'
_journal_page_first 5509
_journal_page_last 5512
_journal_paper_doi 10.1021/acs.orglett.7b02557
_journal_volume 19
_journal_year 2017
_chemical_formula_sum 'C18 H22 N16 O2'
_chemical_formula_weight 494.52
_chemical_name_systematic
;
 ?
;
_space_group_IT_number 14
_symmetry_cell_setting monoclinic
_symmetry_space_group_name_Hall '-P 2ybc'
_symmetry_space_group_name_H-M 'P 1 21/c 1'
_atom_sites_solution_hydrogens geom
_atom_sites_solution_primary direct
_atom_sites_solution_secondary difmap
_audit_creation_method SHELXL-97
_cell_angle_alpha 90.00
_cell_angle_beta 92.77(3)
_cell_angle_gamma 90.00
_cell_formula_units_Z 4
_cell_length_a 16.625(3)
_cell_length_b 13.626(3)
_cell_length_c 10.320(2)
_cell_measurement_reflns_used 28039
_cell_measurement_temperature 100(2)
_cell_measurement_theta_max 29.535
_cell_measurement_theta_min 0.351
_cell_volume 2335.1(8)
_computing_cell_refinement HKL3000
_computing_data_collection 'PAL ADSC Quantum-210'
_computing_data_reduction HKL3000
_computing_molecular_graphics WingX
_computing_publication_material WingX
_computing_structure_refinement 'SHELXL-97 (Sheldrick, 1997)'
_computing_structure_solution SHELXTL
_diffrn_ambient_temperature 100(2)
_diffrn_measured_fraction_theta_full 0.990
_diffrn_measured_fraction_theta_max 0.990
_diffrn_measurement_device_type 'CCD area detector'
_diffrn_measurement_method 'phi scans'
_diffrn_radiation_monochromator 'Pt coated Si double crystal'
_diffrn_radiation_source 'bending magnet beamline'
_diffrn_radiation_type synchrotron
_diffrn_radiation_wavelength 0.70000
_diffrn_reflns_av_R_equivalents 0.0367
_diffrn_reflns_av_sigmaI/netI 0.0428
_diffrn_reflns_limit_h_max 23
_diffrn_reflns_limit_h_min -23
_diffrn_reflns_limit_k_max 18
_diffrn_reflns_limit_k_min -19
_diffrn_reflns_limit_l_max 14
_diffrn_reflns_limit_l_min -14
_diffrn_reflns_number 12557
_diffrn_reflns_theta_full 29.53
_diffrn_reflns_theta_max 29.53
_diffrn_reflns_theta_min 1.90
_exptl_absorpt_coefficient_mu 0.103
_exptl_absorpt_correction_T_max 0.9949
_exptl_absorpt_correction_T_min 0.9928
_exptl_absorpt_correction_type empirical
_exptl_absorpt_process_details HKL3000-Scalepack
_exptl_crystal_colour colorless
_exptl_crystal_density_diffrn 1.407
_exptl_crystal_density_method 'not measured'
_exptl_crystal_description plate
_exptl_crystal_F_000 1032
_exptl_crystal_size_max 0.07
_exptl_crystal_size_mid 0.05
_exptl_crystal_size_min 0.05
_refine_diff_density_max 1.292
_refine_diff_density_min -0.677
_refine_diff_density_rms 0.088
_refine_ls_extinction_coef 0.074(8)
_refine_ls_extinction_expression Fc^*^=kFc[1+0.001xFc^2^\l^3^/sin(2\q)]^-1/4^
_refine_ls_extinction_method SHELXL
_refine_ls_goodness_of_fit_ref 1.046
_refine_ls_hydrogen_treatment constr
_refine_ls_matrix_type full
_refine_ls_number_parameters 328
_refine_ls_number_reflns 6761
_refine_ls_number_restraints 0
_refine_ls_restrained_S_all 1.046
_refine_ls_R_factor_all 0.1051
_refine_ls_R_factor_gt 0.0883
_refine_ls_shift/su_max 0.000
_refine_ls_shift/su_mean 0.000
_refine_ls_structure_factor_coef Fsqd
_refine_ls_weighting_details 'calc w=1/[\s^2^(Fo^2^)+(0.1308P)^2^+3.3422P] where P=(Fo^2^+2Fc^2^)/3'
_refine_ls_weighting_scheme calc
_refine_ls_wR_factor_gt 0.2532
_refine_ls_wR_factor_ref 0.2674
_reflns_number_gt 5278
_reflns_number_total 6761
_reflns_threshold_expression >2sigma(I)
_cod_data_source_file ol7b02557_si_003.cif
_cod_data_source_block calix[5]triazole
_cod_depositor_comments
;
The following automatic conversions were performed:

'_exptl_absorpt_correction_type' value 'Empirical' changed to
'empirical' according to
/home/data/users/saulius/crontab/automatic-downloads/rss-feeds/ACS/lib/dictionaries/cif_core.dic
dictionary named 'cif_core.dic' version 2.4.2 from 2011-04-26.

Automatic conversion script
Id: cif_fix_values 4973 2017-02-22 13:04:09Z antanas 

 Adding full bibliography for 1547666--1547667.cif.
;
_cod_original_sg_symbol_H-M P2(1)/c
_cod_database_code 1547666

loop_
_symmetry_equiv_pos_as_xyz
'x, y, z'
'-x, y+1/2, -z+1/2'
'-x, -y, -z'
'x, -y-1/2, z-1/2'

loop_
_atom_site_label
_atom_site_type_symbol
_atom_site_fract_x
_atom_site_fract_y
_atom_site_fract_z
_atom_site_U_iso_or_equiv
_atom_site_adp_type
_atom_site_occupancy
_atom_site_symmetry_multiplicity
_atom_site_calc_flag
_atom_site_refinement_flags
C1 C 0.43397(14) 0.6450(2) 0.3063(3) 0.0362(6) Uani 1 1 d .
H1 H 0.4332 0.6381 0.3978 0.043 Uiso 1 1 calc R
C2 C 0.47280(12) 0.58787(18) 0.2222(3) 0.0359(6) Uani 1 1 d .
N1 N 0.39663(11) 0.71393(15) 0.2315(2) 0.0270(4) Uani 1 1 d .
N2 N 0.41216(13) 0.69973(18) 0.1057(2) 0.0348(5) Uani 1 1 d .
N3 N 0.45875(14) 0.62149(19) 0.1004(3) 0.0454(7) Uani 1 1 d .
C3 C 0.52189(16) 0.4988(2) 0.2491(6) 0.0670(14) Uani 1 1 d .
H3A H 0.5589 0.5107 0.3255 0.080 Uiso 1 1 calc R
H3B H 0.5549 0.4850 0.1740 0.080 Uiso 1 1 calc R
C4 C 0.43765(14) 0.3478(2) 0.1870(3) 0.0362(6) Uani 1 1 d .
H4 H 0.4438 0.3455 0.0960 0.043 Uiso 1 1 calc R
C5 C 0.39360(12) 0.28710(16) 0.2603(2) 0.0241(4) Uani 1 1 d .
N4 N 0.47072(12) 0.41244(17) 0.2742(3) 0.0451(7) Uani 1 1 d .
N5 N 0.44719(15) 0.39270(19) 0.3939(3) 0.0436(6) Uani 1 1 d .
N6 N 0.40036(13) 0.31523(18) 0.3858(2) 0.0369(5) Uani 1 1 d .
C6 C 0.34342(14) 0.2019(2) 0.2199(3) 0.0346(6) Uani 1 1 d .
H6A H 0.3554 0.1831 0.1302 0.041 Uiso 1 1 calc R
H6B H 0.3570 0.1455 0.2773 0.041 Uiso 1 1 calc R
C7 C 0.21521(14) 0.2533(2) 0.3274(3) 0.0358(6) Uani 1 1 d .
H7 H 0.2358 0.2655 0.4133 0.043 Uiso 1 1 calc R
C8 C 0.13746(12) 0.2617(2) 0.2815(2) 0.0274(5) Uani 1 1 d .
N7 N 0.25677(12) 0.22424(18) 0.2257(2) 0.0341(5) Uani 1 1 d .
N8 N 0.20596(15) 0.2127(2) 0.1233(3) 0.0475(7) Uani 1 1 d .
N9 N 0.13296(14) 0.2364(2) 0.1568(3) 0.0469(7) Uani 1 1 d .
C9 C 0.06580(13) 0.2926(2) 0.3515(3) 0.0322(5) Uani 1 1 d .
H9A H 0.0170 0.2624 0.3096 0.039 Uiso 1 1 calc R
H9B H 0.0711 0.2687 0.4420 0.039 Uiso 1 1 calc R
C10 C 0.09865(13) 0.4690(2) 0.4207(2) 0.0315(5) Uani 1 1 d .
H10 H 0.1425 0.4587 0.4816 0.038 Uiso 1 1 calc R
C11 C 0.06489(11) 0.5566(2) 0.3839(2) 0.0268(5) Uani 1 1 d .
N10 N 0.05633(11) 0.3999(2) 0.3519(2) 0.0330(5) Uani 1 1 d .
N11 N -0.00165(12) 0.4444(2) 0.2764(2) 0.0383(6) Uani 1 1 d .
N12 N 0.00361(12) 0.5397(2) 0.2953(2) 0.0385(6) Uani 1 1 d .
C12 C 0.08474(13) 0.6574(2) 0.4268(3) 0.0329(5) Uani 1 1 d .
H12A H 0.1013 0.6563 0.5202 0.039 Uiso 1 1 calc R
H12B H 0.0359 0.6987 0.4161 0.039 Uiso 1 1 calc R
C13 C 0.22872(13) 0.7162(2) 0.3901(3) 0.0327(5) Uani 1 1 d .
H13 H 0.2556 0.6977 0.4696 0.039 Uiso 1 1 calc R
C14 C 0.26071(12) 0.76215(17) 0.2884(2) 0.0236(4) Uani 1 1 d .
N13 N 0.14983(11) 0.70215(18) 0.3539(2) 0.0312(5) Uani 1 1 d .
N14 N 0.13500(12) 0.7391(2) 0.2345(2) 0.0378(6) Uani 1 1 d .
N15 N 0.20246(13) 0.7757(2) 0.1944(2) 0.0375(5) Uani 1 1 d .
C15 C 0.34438(13) 0.79480(18) 0.2711(3) 0.0291(5) Uani 1 1 d .
H15A H 0.3441 0.8471 0.2044 0.035 Uiso 1 1 calc R
H15B H 0.3667 0.8230 0.3536 0.035 Uiso 1 1 calc R
C1S C 0.21197(18) 0.5029(2) 0.8512(4) 0.0438(7) Uani 1 1 d .
H1S H 0.1675 0.5054 0.7899 0.053 Uiso 1 1 calc R
C2S C 0.2569(2) 0.5017(4) 1.0809(5) 0.0751(14) Uani 1 1 d .
H2S1 H 0.3095 0.4915 1.0440 0.113 Uiso 1 1 calc R
H2S2 H 0.2457 0.4473 1.1395 0.113 Uiso 1 1 calc R
H2S3 H 0.2574 0.5636 1.1292 0.113 Uiso 1 1 calc R
C3S C 0.11320(17) 0.5105(3) 1.0159(3) 0.0532(9) Uani 1 1 d .
H3S1 H 0.0771 0.5130 0.9380 0.080 Uiso 1 1 calc R
H3S2 H 0.1058 0.5697 1.0680 0.080 Uiso 1 1 calc R
H3S3 H 0.1008 0.4524 1.0671 0.080 Uiso 1 1 calc R
N1S N 0.19569(13) 0.50542(19) 0.9782(3) 0.0413(6) Uani 1 1 d .
O1S O 0.27949(14) 0.49778(17) 0.8087(3) 0.0599(8) Uani 1 1 d .
O2S O 0.2990(2) 0.5171(3) 0.5365(4) 0.0796(10) Uani 1 1 d .

loop_
_atom_site_aniso_label
_atom_site_aniso_U_11
_atom_site_aniso_U_22
_atom_site_aniso_U_33
_atom_site_aniso_U_23
_atom_site_aniso_U_13
_atom_site_aniso_U_12
C1 0.0177(9) 0.0348(13) 0.0561(16) 0.0159(12) 0.0012(10) 0.0013(9)
C2 0.0090(8) 0.0226(11) 0.077(2) 0.0090(11) 0.0091(10) -0.0001(7)
N1 0.0136(7) 0.0282(10) 0.0393(11) 0.0045(8) 0.0035(7) -0.0001(6)
N2 0.0250(9) 0.0375(12) 0.0426(12) -0.0001(9) 0.0088(8) 0.0019(8)
N3 0.0257(10) 0.0358(13) 0.0764(19) -0.0091(12) 0.0195(11) 0.0002(9)
C3 0.0121(10) 0.0288(14) 0.161(4) 0.0222(19) 0.0134(16) 0.0026(9)
C4 0.0178(9) 0.0380(14) 0.0541(16) 0.0113(12) 0.0149(10) 0.0054(9)
C5 0.0119(8) 0.0241(10) 0.0369(11) -0.0002(8) 0.0078(7) 0.0017(7)
N4 0.0155(8) 0.0271(11) 0.094(2) 0.0079(12) 0.0113(11) 0.0026(7)
N5 0.0314(11) 0.0353(12) 0.0644(17) -0.0084(11) 0.0035(11) -0.0035(9)
N6 0.0290(10) 0.0375(12) 0.0445(13) -0.0036(10) 0.0051(9) -0.0042(9)
C6 0.0185(10) 0.0343(13) 0.0518(15) -0.0118(11) 0.0113(9) -0.0025(9)
C7 0.0159(9) 0.0542(17) 0.0375(13) -0.0079(11) 0.0022(9) -0.0007(10)
C8 0.0123(8) 0.0406(13) 0.0294(11) -0.0026(9) 0.0027(7) -0.0056(8)
N7 0.0206(9) 0.0399(12) 0.0424(12) -0.0069(10) 0.0067(8) -0.0042(8)
N8 0.0285(11) 0.077(2) 0.0369(12) -0.0133(12) 0.0041(9) -0.0029(11)
N9 0.0248(10) 0.080(2) 0.0359(12) -0.0102(12) -0.0005(9) -0.0039(11)
C9 0.0112(8) 0.0496(15) 0.0362(12) 0.0000(11) 0.0037(8) -0.0045(8)
C10 0.0122(8) 0.0534(15) 0.0287(11) 0.0028(10) -0.0002(7) -0.0011(9)
C11 0.0075(7) 0.0492(14) 0.0241(9) 0.0033(9) 0.0047(7) -0.0011(8)
N10 0.0116(7) 0.0585(14) 0.0292(10) 0.0024(9) 0.0032(7) -0.0010(8)
N11 0.0168(8) 0.0617(16) 0.0358(11) 0.0039(11) -0.0065(8) -0.0011(9)
N12 0.0168(8) 0.0605(16) 0.0376(11) 0.0065(11) -0.0043(8) 0.0000(9)
C12 0.0156(9) 0.0504(15) 0.0335(12) 0.0010(11) 0.0105(8) -0.0002(9)
C13 0.0159(9) 0.0494(15) 0.0331(12) 0.0078(11) 0.0039(8) 0.0033(9)
C14 0.0113(8) 0.0266(10) 0.0333(11) 0.0040(8) 0.0048(7) 0.0046(7)
N13 0.0156(8) 0.0432(12) 0.0354(11) 0.0030(9) 0.0065(7) 0.0042(7)
N14 0.0170(9) 0.0561(15) 0.0403(12) 0.0118(11) 0.0010(8) 0.0012(9)
N15 0.0198(9) 0.0532(14) 0.0395(12) 0.0147(10) -0.0001(8) 0.0012(9)
C15 0.0146(9) 0.0270(11) 0.0462(14) 0.0026(10) 0.0062(8) 0.0014(7)
C1S 0.0303(13) 0.0352(14) 0.068(2) 0.0022(13) 0.0190(13) -0.0010(10)
C2S 0.0341(17) 0.077(3) 0.111(4) 0.022(3) -0.031(2) -0.0085(17)
C3S 0.0217(11) 0.098(3) 0.0401(15) 0.0055(17) 0.0048(10) 0.0015(14)
N1S 0.0168(9) 0.0427(13) 0.0648(16) 0.0068(12) 0.0047(9) -0.0005(8)
O1S 0.0361(11) 0.0370(12) 0.110(2) 0.0012(12) 0.0378(13) 0.0010(9)
O2S 0.089(2) 0.070(2) 0.080(2) 0.0082(17) 0.0054(18) 0.0144(17)

loop_
_atom_type_symbol
_atom_type_description
_atom_type_scat_dispersion_real
_atom_type_scat_dispersion_imag
_atom_type_scat_source
C C 0.0033 0.0016 'International Tables Vol C Tables 4.2.6.8 and 6.1.1.4'
H H 0.0000 0.0000 'International Tables Vol C Tables 4.2.6.8 and 6.1.1.4'
N N 0.0061 0.0033 'International Tables Vol C Tables 4.2.6.8 and 6.1.1.4'
O O 0.0106 0.0060 'International Tables Vol C Tables 4.2.6.8 and 6.1.1.4'

loop_
_geom_angle_atom_site_label_1
_geom_angle_atom_site_label_2
_geom_angle_atom_site_label_3
_geom_angle
N1 C1 C2 104.8(3)
N1 C1 H1 127.6
C2 C1 H1 127.6
N3 C2 C1 109.6(2)
N3 C2 C3 121.5(3)
C1 C2 C3 128.8(3)
C1 N1 N2 110.3(2)
C1 N1 C15 128.6(2)
N2 N1 C15 121.1(2)
N3 N2 N1 107.2(2)
N2 N3 C2 108.1(2)
C2 C3 N4 111.6(2)
C2 C3 H3A 109.3
N4 C3 H3A 109.3
C2 C3 H3B 109.3
N4 C3 H3B 109.3
H3A C3 H3B 108.0
N4 C4 C5 103.8(3)
N4 C4 H4 128.1
C5 C4 H4 128.1
N6 C5 C4 109.8(2)
N6 C5 C6 120.9(2)
C4 C5 C6 129.3(3)
N5 N4 C4 110.7(2)
N5 N4 C3 121.0(3)
C4 N4 C3 128.1(3)
N6 N5 N4 107.5(3)
N5 N6 C5 108.1(2)
N7 C6 C5 111.4(2)
N7 C6 H6A 109.3
C5 C6 H6A 109.3
N7 C6 H6B 109.3
C5 C6 H6B 109.3
H6A C6 H6B 108.0
N7 C7 C8 105.6(2)
N7 C7 H7 127.2
C8 C7 H7 127.2
N9 C8 C7 108.8(2)
N9 C8 C9 122.4(2)
C7 C8 C9 128.8(2)
N8 N7 C7 108.9(2)
N8 N7 C6 121.8(2)
C7 N7 C6 129.2(2)
N9 N8 N7 108.7(2)
N8 N9 C8 107.9(2)
N10 C9 C8 111.9(2)
N10 C9 H9A 109.2
C8 C9 H9A 109.2
N10 C9 H9B 109.2
C8 C9 H9B 109.2
H9A C9 H9B 107.9
N10 C10 C11 105.4(2)
N10 C10 H10 127.3
C11 C10 H10 127.3
N12 C11 C10 108.9(2)
N12 C11 C12 120.7(2)
C10 C11 C12 130.4(2)
N11 N10 C10 109.1(2)
N11 N10 C9 121.2(2)
C10 N10 C9 129.7(2)
N12 N11 N10 108.5(2)
N11 N12 C11 108.1(2)
C11 C12 N13 113.0(2)
C11 C12 H12A 109.0
N13 C12 H12A 109.0
C11 C12 H12B 109.0
N13 C12 H12B 109.0
H12A C12 H12B 107.8
C14 C13 N13 105.2(2)
C14 C13 H13 127.4
N13 C13 H13 127.4
N15 C14 C13 109.0(2)
N15 C14 C15 121.2(2)
C13 C14 C15 129.8(2)
N14 N13 C13 109.3(2)
N14 N13 C12 121.0(2)
C13 N13 C12 129.7(2)
N15 N14 N13 108.1(2)
N14 N15 C14 108.4(2)
N1 C15 C14 112.3(2)
N1 C15 H15A 109.1
C14 C15 H15A 109.1
N1 C15 H15B 109.1
C14 C15 H15B 109.1
H15A C15 H15B 107.9
O1S C1S N1S 125.3(3)
O1S C1S H1S 117.3
N1S C1S H1S 117.3
N1S C2S H2S1 109.5
N1S C2S H2S2 109.5
H2S1 C2S H2S2 109.5
N1S C2S H2S3 109.5
H2S1 C2S H2S3 109.5
H2S2 C2S H2S3 109.5
N1S C3S H3S1 109.5
N1S C3S H3S2 109.5
H3S1 C3S H3S2 109.5
N1S C3S H3S3 109.5
H3S1 C3S H3S3 109.5
H3S2 C3S H3S3 109.5
C1S N1S C2S 123.2(3)
C1S N1S C3S 119.9(3)
C2S N1S C3S 116.9(3)

loop_
_geom_bond_atom_site_label_1
_geom_bond_atom_site_label_2
_geom_bond_distance
C1 N1 1.348(3)
C1 C2 1.352(4)
C1 H1 0.9500
C2 N3 1.348(4)
C2 C3 1.481(4)
N1 N2 1.350(3)
N1 C15 1.473(3)
N2 N3 1.320(3)
C3 N4 1.482(4)
C3 H3A 0.9900
C3 H3B 0.9900
C4 N4 1.356(4)
C4 C5 1.359(3)
C4 H4 0.9500
C5 N6 1.350(3)
C5 C6 1.478(3)
N4 N5 1.341(4)
N5 N6 1.312(3)
C6 N7 1.476(3)
C6 H6A 0.9900
C6 H6B 0.9900
C7 N7 1.344(3)
C7 C8 1.360(3)
C7 H7 0.9500
C8 N9 1.331(3)
C8 C9 1.484(3)
N7 N8 1.330(3)
N8 N9 1.318(3)
C9 N10 1.470(4)
C9 H9A 0.9900
C9 H9B 0.9900
C10 N10 1.355(3)
C10 C11 1.365(4)
C10 H10 0.9500
C11 N12 1.355(3)
C11 C12 1.476(4)
N10 N11 1.354(3)
N11 N12 1.315(4)
C12 N13 1.479(3)
C12 H12A 0.9900
C12 H12B 0.9900
C13 C14 1.353(3)
C13 N13 1.359(3)
C13 H13 0.9500
C14 N15 1.350(3)
C14 C15 1.480(3)
N13 N14 1.343(3)
N14 N15 1.312(3)
C15 H15A 0.9900
C15 H15B 0.9900
C1S O1S 1.227(3)
C1S N1S 1.352(5)
C1S H1S 0.9500
C2S N1S 1.434(5)
C2S H2S1 0.9800
C2S H2S2 0.9800
C2S H2S3 0.9800
C3S N1S 1.445(3)
C3S H3S1 0.9800
C3S H3S2 0.9800
C3S H3S3 0.9800

loop_
_geom_hbond_atom_site_label_D
_geom_hbond_atom_site_label_H
_geom_hbond_atom_site_label_A
_geom_hbond_distance_DH
_geom_hbond_distance_HA
_geom_hbond_distance_DA
_geom_hbond_angle_DHA
_geom_hbond_site_symmetry_A
C3S H3S1 N11 0.98 2.56 3.517(4) 166.6 3_566
C15 H15A O2S 0.99 2.62 3.581(5) 163.6 4_575
C13 H13 O2S 0.95 2.65 3.292(4) 125.7 .
C13 H13 N15 0.95 2.55 3.194(4) 125.4 4_576
C12 H12A N15 0.99 2.57 3.431(4) 144.7 4_576
C12 H12A N14 0.99 2.67 3.538(4) 146.8 4_576
C9 H9B N9 0.99 2.40 3.316(4) 153.6 4_566
C9 H9A N14 0.99 2.57 3.490(3) 155.2 2_545
C7 H7 N8 0.95 2.27 3.100(4) 146.1 4_566
C6 H6B O1S 0.99 2.37 3.077(4) 127.7 4_565
C6 H6A N6 0.99 2.67 3.627(4) 163.9 4_565
C3S H3S1 N11 0.98 2.56 3.517(4) 166.6 3_566
C13 H13 N15 0.95 2.55 3.194(4) 125.4 4_576
C13 H13 O2S 0.95 2.65 3.292(4) 125.7 .
C15 H15A O2S 0.99 2.62 3.581(5) 163.6 4_575
C12 H12A N15 0.99 2.57 3.431(4) 144.7 4_576
C12 H12A N14 0.99 2.67 3.538(4) 146.8 4_576
C9 H9B N9 0.99 2.40 3.316(4) 153.6 4_566
C9 H9A N14 0.99 2.57 3.490(3) 155.2 2_545
C7 H7 N8 0.95 2.27 3.100(4) 146.1 4_566
C6 H6A N6 0.99 2.67 3.627(4) 163.9 4_565
C6 H6B O1S 0.99 2.37 3.077(4) 127.7 4_565
C6 H6A N6 0.99 2.67 3.627(4) 163.9 4_565
C6 H6B O1S 0.99 2.37 3.077(4) 127.7 4_565
C7 H7 N8 0.95 2.27 3.100(4) 146.1 4_566
C9 H9A N14 0.99 2.57 3.490(3) 155.2 2_545
C9 H9B N9 0.99 2.40 3.316(4) 153.6 4_566
C12 H12A N14 0.99 2.67 3.538(4) 146.8 4_576
C12 H12A N15 0.99 2.57 3.431(4) 144.7 4_576
C15 H15A O2S 0.99 2.62 3.581(5) 163.6 4_575
C13 H13 O2S 0.95 2.65 3.292(4) 125.7 .
C13 H13 N15 0.95 2.55 3.194(4) 125.4 4_576
C3S H3S1 N11 0.98 2.56 3.517(4) 166.6 3_566

loop_
_geom_torsion_atom_site_label_1
_geom_torsion_atom_site_label_2
_geom_torsion_atom_site_label_3
_geom_torsion_atom_site_label_4
_geom_torsion
N1 C1 C2 N3 -0.3(3)
N1 C1 C2 C3 -178.1(2)
C2 C1 N1 N2 -0.1(3)
C2 C1 N1 C15 179.0(2)
C1 N1 N2 N3 0.5(3)
C15 N1 N2 N3 -178.7(2)
N1 N2 N3 C2 -0.6(3)
C1 C2 N3 N2 0.6(3)
C3 C2 N3 N2 178.6(2)
N3 C2 C3 N4 -102.1(4)
C1 C2 C3 N4 75.5(5)
N4 C4 C5 N6 0.2(3)
N4 C4 C5 C6 179.8(2)
C5 C4 N4 N5 -0.7(3)
C5 C4 N4 C3 -176.9(2)
C2 C3 N4 N5 -87.5(4)
C2 C3 N4 C4 88.3(4)
C4 N4 N5 N6 1.0(3)
C3 N4 N5 N6 177.5(2)
N4 N5 N6 C5 -0.8(3)
C4 C5 N6 N5 0.4(3)
C6 C5 N6 N5 -179.2(2)
N6 C5 C6 N7 71.9(3)
C4 C5 C6 N7 -107.7(3)
N7 C7 C8 N9 1.2(3)
N7 C7 C8 C9 -179.1(3)
C8 C7 N7 N8 -1.7(3)
C8 C7 N7 C6 -178.7(3)
C5 C6 N7 N8 124.9(3)
C5 C6 N7 C7 -58.4(4)
C7 N7 N8 N9 1.6(4)
C6 N7 N8 N9 178.9(3)
N7 N8 N9 C8 -0.8(4)
C7 C8 N9 N8 -0.2(4)
C9 C8 N9 N8 -179.9(3)
N9 C8 C9 N10 -94.4(3)
C7 C8 C9 N10 85.9(3)
N10 C10 C11 N12 0.2(3)
N10 C10 C11 C12 179.2(2)
C11 C10 N10 N11 -0.4(3)
C11 C10 N10 C9 179.9(2)
C8 C9 N10 N11 106.1(2)
C8 C9 N10 C10 -74.2(3)
C10 N10 N11 N12 0.5(3)
C9 N10 N11 N12 -179.8(2)
N10 N11 N12 C11 -0.3(3)
C10 C11 N12 N11 0.1(3)
C12 C11 N12 N11 -179.1(2)
N12 C11 C12 N13 -95.3(3)
C10 C11 C12 N13 85.8(3)
N13 C13 C14 N15 0.3(3)
N13 C13 C14 C15 -179.1(2)
C14 C13 N13 N14 -0.3(3)
C14 C13 N13 C12 -178.5(3)
C11 C12 N13 N14 78.6(3)
C11 C12 N13 C13 -103.3(3)
C13 N13 N14 N15 0.2(3)
C12 N13 N14 N15 178.6(2)
N13 N14 N15 C14 0.1(3)
C13 C14 N15 N14 -0.2(3)
C15 C14 N15 N14 179.2(2)
C1 N1 C15 C14 -81.6(3)
N2 N1 C15 C14 97.4(3)
N15 C14 C15 N1 -98.6(3)
C13 C14 C15 N1 80.7(3)
O1S C1S N1S C2S -0.4(5)
O1S C1S N1S C3S -179.4(3)
